data_4031715
loop_
_publ_author_name
'Li, Chunli'
'Wu, Longlong'
'Xu, Wan'
'Song, Jinsheng'
'Shi, Jianwu'
'Yu, Panpan'
'Kan, Yuhe'
'Wang, Hua'

_publ_section_title
;
 Silicon Spiro Double Helicene-like Compounds Based on
 Dithieno[2,3-b:3',2'-d]thiophene: Syntheses and Crystal Structures.
;
_journal_issue 21
_journal_name_full 'The Journal of organic chemistry'
_journal_page_first 11156
_journal_page_last 11161
_journal_paper_doi 10.1021/acs.joc.5b01910
_journal_volume 80
_journal_year 2015
_chemical_formula_sum 'C22 H22 S7 Si2'
_chemical_formula_weight 564.99
_chemical_name_systematic
; 
 ? 
;
_space_group_IT_number 14
_symmetry_space_group_name_Hall '-P 2ybc'
_symmetry_space_group_name_H-M 'P 1 21/c 1'
_atom_sites_solution_hydrogens geom
_atom_sites_solution_primary direct
_atom_sites_solution_secondary difmap
_audit_creation_method SHELXL-97
_cell_angle_alpha 90.00
_cell_angle_beta 103.438(6)
_cell_angle_gamma 90.00
_cell_formula_units_Z 4
_cell_length_a 12.846(5)
_cell_length_b 10.521(4)
_cell_length_c 20.355(7)
_cell_measurement_temperature 296(2)
_cell_volume 2675.7(17)
_computing_structure_refinement 'SHELXL-97 (Sheldrick, 1997)'
_computing_structure_solution 'SHELXS-97 (Sheldrick, 1990)'
_diffrn_ambient_temperature 296(2)
_diffrn_measured_fraction_theta_full 0.949
_diffrn_measured_fraction_theta_max 0.949
_diffrn_radiation_monochromator graphite
_diffrn_radiation_source 'fine-focus sealed tube'
_diffrn_radiation_type MoK\a
_diffrn_radiation_wavelength 0.71073
_diffrn_reflns_av_R_equivalents 0.0229
_diffrn_reflns_av_sigmaI/netI 0.0294
_diffrn_reflns_limit_h_max 15
_diffrn_reflns_limit_h_min -17
_diffrn_reflns_limit_k_max 14
_diffrn_reflns_limit_k_min -14
_diffrn_reflns_limit_l_max 27
_diffrn_reflns_limit_l_min -21
_diffrn_reflns_number 16076
_diffrn_reflns_theta_full 28.38
_diffrn_reflns_theta_max 28.38
_diffrn_reflns_theta_min 2.06
_exptl_absorpt_coefficient_mu 1.181
_exptl_crystal_density_diffrn 1.680
_exptl_crystal_density_method 'not measured'
_exptl_crystal_F_000 1369
_refine_diff_density_max 0.378
_refine_diff_density_min -0.203
_refine_diff_density_rms 0.056
_refine_ls_extinction_method none
_refine_ls_goodness_of_fit_ref 0.822
_refine_ls_hydrogen_treatment mixed
_refine_ls_matrix_type full
_refine_ls_number_parameters 280
_refine_ls_number_reflns 6345
_refine_ls_number_restraints 0
_refine_ls_restrained_S_all 0.822
_refine_ls_R_factor_all 0.0516
_refine_ls_R_factor_gt 0.0371
_refine_ls_shift/su_max 0.001
_refine_ls_shift/su_mean 0.000
_refine_ls_structure_factor_coef Fsqd
_refine_ls_weighting_details 'calc w=1/[\s^2^(Fo^2^)+(0.0991P)^2^+0.5929P] where P=(Fo^2^+2Fc^2^)/3'
_refine_ls_weighting_scheme calc
_refine_ls_wR_factor_gt 0.1080
_refine_ls_wR_factor_ref 0.1240
_reflns_number_gt 4951
_reflns_number_total 6345
_reflns_threshold_expression >2sigma(I)
_cod_data_source_file jo5b01910_si_002.cif
_cod_data_source_block 1
_cod_depositor_comments
;
Adding full bibliography for 4031713--4031715.cif.

2020-10-09
Z value and formula fixed to values more according to usual
chemical conventions.                 miguel
;
_cod_original_formula_sum 'C H S Si'
_cod_original_formula_weight 73.17
_cod_original_formula_units_Z 37
_cod_database_code 4031715

loop_
_symmetry_equiv_pos_as_xyz
'x, y, z'
'-x, y+1/2, -z+1/2'
'-x, -y, -z'
'x, -y-1/2, z-1/2'

loop_
_atom_site_label
_atom_site_type_symbol
_atom_site_fract_x
_atom_site_fract_y
_atom_site_fract_z
_atom_site_U_iso_or_equiv
_atom_site_adp_type
_atom_site_occupancy
_atom_site_symmetry_multiplicity
_atom_site_calc_flag
_atom_site_refinement_flags
S2 S 0.43157(4) 0.28349(5) 0.35364(3) 0.04657(14) Uani 1 1 d .
S3 S 0.66282(5) 0.39745(6) 0.41148(3) 0.05030(15) Uani 1 1 d .
S4 S 0.53740(4) 0.74841(5) 0.46621(3) 0.04464(14) Uani 1 1 d .
S1 S 0.19396(4) 0.37711(5) 0.34564(3) 0.04906(15) Uani 1 1 d .
Si1 Si 0.05140(5) 0.61027(6) 0.37056(3) 0.04849(16) Uani 1 1 d .
S6 S 0.21719(6) 1.05554(6) 0.33696(3) 0.05741(17) Uani 1 1 d .
S7 S 0.17952(6) 1.09417(6) 0.48324(3) 0.05890(17) Uani 1 1 d .
S5 S 0.36613(7) 0.88507(7) 0.27154(3) 0.0669(2) Uani 1 1 d .
Si2 Si 0.24601(6) 1.01797(7) 0.63536(4) 0.05510(18) Uani 1 1 d .
C7 C 0.36727(16) 0.50428(17) 0.39001(9) 0.0369(4) Uani 1 1 d .
C9 C 0.52544(17) 0.39835(19) 0.38832(10) 0.0405(4) Uani 1 1 d .
C6 C 0.33102(17) 0.38763(18) 0.36295(10) 0.0410(4) Uani 1 1 d .
C16 C 0.32693(17) 0.95820(18) 0.45098(10) 0.0404(4) Uani 1 1 d .
C8 C 0.48146(16) 0.50998(17) 0.40502(9) 0.0372(4) Uani 1 1 d .
C15 C 0.37447(17) 0.90883(18) 0.39906(10) 0.0405(4) Uani 1 1 d .
C18 C 0.33933(18) 0.94404(19) 0.52216(11) 0.0431(4) Uani 1 1 d .
H18A H 0.3927 0.8948 0.5491 0.052 Uiso 1 1 calc R
C10 C 0.56271(16) 0.59867(19) 0.43518(10) 0.0391(4) Uani 1 1 d .
C13 C 0.4594(2) 0.7977(2) 0.32860(12) 0.0559(6) Uani 1 1 d .
H13 H 0.5070 0.7414 0.3159 0.067 Uiso 1 1 calc .
C14 C 0.3215(2) 0.9529(2) 0.33652(10) 0.0488(5) Uani 1 1 d .
C12 C 0.45622(18) 0.81934(18) 0.39388(10) 0.0413(4) Uani 1 1 d .
C11 C 0.66263(17) 0.5513(2) 0.44128(11) 0.0462(5) Uani 1 1 d .
H11 H 0.7246 0.5969 0.4596 0.055 Uiso 1 1 calc .
C5 C 0.28101(17) 0.58420(18) 0.39654(10) 0.0404(4) Uani 1 1 d .
H5A H 0.2911 0.6660 0.4141 0.048 Uiso 1 1 calc R
C4 C 0.18252(18) 0.53112(19) 0.37493(11) 0.0435(4) Uani 1 1 d .
C21 C 0.2428(2) 1.1876(3) 0.65929(14) 0.0626(7) Uani 1 1 d .
H21A H 0.2331 1.1938 0.7045 0.094 Uiso 1 1 calc R
H21B H 0.1847 1.2295 0.6288 0.094 Uiso 1 1 calc R
H21C H 0.3091 1.2274 0.6569 0.094 Uiso 1 1 calc R
C19 C 0.2650(2) 1.0101(2) 0.54684(12) 0.0494(5) Uani 1 1 d .
C17 C 0.2426(2) 1.0383(2) 0.42388(11) 0.0502(5) Uani 1 1 d .
C22 C 0.3585(3) 0.9324(3) 0.69150(15) 0.0748(8) Uani 1 1 d .
H22A H 0.3501 0.9355 0.7371 0.112 Uiso 1 1 calc R
H22B H 0.4249 0.9719 0.6892 0.112 Uiso 1 1 calc R
H22C H 0.3587 0.8454 0.6773 0.112 Uiso 1 1 calc R
C3 C 0.0587(3) 0.6879(5) 0.45307(19) 0.1048(14) Uani 1 1 d .
H3A H 0.0684 0.6245 0.4879 0.157 Uiso 1 1 calc R
H3B H -0.0065 0.7336 0.4516 0.157 Uiso 1 1 calc R
H3C H 0.1179 0.7460 0.4625 0.157 Uiso 1 1 calc R
C2 C 0.0326(3) 0.7297(3) 0.3018(2) 0.0837(10) Uani 1 1 d .
H2A H 0.0288 0.6873 0.2595 0.125 Uiso 1 1 calc R
H2B H 0.0918 0.7877 0.3105 0.125 Uiso 1 1 calc R
H2C H -0.0326 0.7757 0.2997 0.125 Uiso 1 1 calc R
C20 C 0.1168(4) 0.9413(5) 0.6381(2) 0.1056(13) Uani 1 1 d .
H20A H 0.1065 0.9452 0.6833 0.158 Uiso 1 1 calc R
H20B H 0.1178 0.8541 0.6244 0.158 Uiso 1 1 calc R
H20C H 0.0592 0.9851 0.6081 0.158 Uiso 1 1 calc R
C1 C -0.0572(2) 0.4905(3) 0.3509(2) 0.0847(10) Uani 1 1 d .
H1A H -0.0471 0.4290 0.3866 0.127 Uiso 1 1 calc R
H1B H -0.0556 0.4487 0.3092 0.127 Uiso 1 1 calc R
H1C H -0.1250 0.5319 0.3466 0.127 Uiso 1 1 calc R

loop_
_atom_site_aniso_label
_atom_site_aniso_U_11
_atom_site_aniso_U_22
_atom_site_aniso_U_33
_atom_site_aniso_U_23
_atom_site_aniso_U_13
_atom_site_aniso_U_12
S2 0.0514(3) 0.0368(3) 0.0486(3) -0.0069(2) 0.0056(2) 0.0105(2)
S3 0.0440(3) 0.0536(3) 0.0524(3) 0.0004(2) 0.0094(2) 0.0139(2)
S4 0.0514(3) 0.0401(3) 0.0391(3) -0.00456(19) 0.0038(2) -0.0002(2)
S1 0.0432(3) 0.0385(3) 0.0609(3) -0.0075(2) 0.0029(2) 0.0010(2)
Si1 0.0404(3) 0.0499(3) 0.0549(4) -0.0019(3) 0.0107(3) 0.0067(2)
S6 0.0742(4) 0.0446(3) 0.0439(3) -0.0010(2) -0.0055(3) 0.0147(3)
S7 0.0610(4) 0.0570(4) 0.0569(3) -0.0027(3) 0.0102(3) 0.0191(3)
S5 0.0984(5) 0.0645(4) 0.0342(3) -0.0030(2) 0.0080(3) 0.0174(3)
Si2 0.0670(4) 0.0505(4) 0.0537(4) 0.0044(3) 0.0260(3) 0.0047(3)
C7 0.0419(10) 0.0328(9) 0.0355(9) 0.0013(7) 0.0079(8) 0.0026(7)
C9 0.0438(10) 0.0407(10) 0.0368(9) 0.0017(8) 0.0088(8) 0.0084(8)
C6 0.0437(11) 0.0358(10) 0.0415(10) -0.0005(8) 0.0057(8) 0.0065(8)
C16 0.0510(11) 0.0277(9) 0.0399(10) -0.0026(7) 0.0053(8) -0.0007(8)
C8 0.0421(10) 0.0351(9) 0.0352(9) 0.0026(7) 0.0105(8) 0.0052(7)
C15 0.0524(12) 0.0294(9) 0.0371(9) -0.0027(7) 0.0052(8) -0.0031(8)
C18 0.0531(12) 0.0324(9) 0.0428(10) 0.0014(8) 0.0094(9) 0.0023(8)
C10 0.0434(10) 0.0379(9) 0.0355(9) 0.0030(7) 0.0083(8) 0.0017(8)
C13 0.0715(16) 0.0525(13) 0.0439(11) -0.0040(10) 0.0141(11) 0.0100(11)
C14 0.0693(15) 0.0355(10) 0.0376(10) -0.0030(8) 0.0039(9) 0.0050(9)
C12 0.0531(11) 0.0331(9) 0.0362(9) -0.0008(7) 0.0075(8) -0.0012(8)
C11 0.0431(11) 0.0484(11) 0.0452(11) 0.0050(9) 0.0068(9) 0.0014(9)
C5 0.0426(10) 0.0332(9) 0.0458(10) -0.0020(8) 0.0114(8) 0.0034(8)
C4 0.0451(11) 0.0358(10) 0.0492(11) -0.0006(8) 0.0100(9) 0.0062(8)
C21 0.0701(16) 0.0609(15) 0.0615(15) -0.0002(12) 0.0246(13) 0.0173(13)
C19 0.0567(13) 0.0444(11) 0.0483(12) 0.0011(9) 0.0147(10) 0.0035(9)
C17 0.0595(14) 0.0399(10) 0.0463(11) -0.0038(9) 0.0022(10) 0.0075(9)
C22 0.107(2) 0.0599(16) 0.0574(15) 0.0148(13) 0.0197(15) 0.0234(16)
C3 0.083(2) 0.149(4) 0.079(2) -0.038(2) 0.0112(18) 0.037(2)
C2 0.0732(19) 0.082(2) 0.100(2) 0.0325(18) 0.0284(18) 0.0290(16)
C20 0.101(3) 0.114(3) 0.115(3) 0.006(3) 0.051(2) -0.034(2)
C1 0.0545(17) 0.081(2) 0.118(3) -0.0025(19) 0.0200(18) -0.0066(14)

loop_
_atom_type_symbol
_atom_type_description
_atom_type_scat_dispersion_real
_atom_type_scat_dispersion_imag
_atom_type_scat_source
C C 0.0033 0.0016 'International Tables Vol C Tables 4.2.6.8 and 6.1.1.4'
H H 0.0000 0.0000 'International Tables Vol C Tables 4.2.6.8 and 6.1.1.4'
Si Si 0.0817 0.0704 'International Tables Vol C Tables 4.2.6.8 and 6.1.1.4'
S S 0.1246 0.1234 'International Tables Vol C Tables 4.2.6.8 and 6.1.1.4'

loop_
_geom_angle_atom_site_label_1
_geom_angle_atom_site_label_2
_geom_angle_atom_site_label_3
_geom_angle
C9 S2 C6 88.88(10)
C9 S3 C11 90.35(10)
C10 S4 C12 101.70(9)
C6 S1 C4 91.94(10)
C4 Si1 C1 109.47(13)
C4 Si1 C3 107.44(14)
C1 Si1 C3 111.9(2)
C4 Si1 C2 107.26(13)
C1 Si1 C2 109.73(19)
C3 Si1 C2 110.9(2)
C14 S6 C17 88.70(11)
C17 S7 C19 91.74(11)
C14 S5 C13 90.37(11)
C21 Si2 C20 109.61(19)
C21 Si2 C22 111.55(15)
C20 Si2 C22 110.1(2)
C21 Si2 C19 108.11(11)
C20 Si2 C19 109.05(17)
C22 Si2 C19 108.31(13)
C6 C7 C5 111.41(18)
C6 C7 C8 110.92(17)
C5 C7 C8 137.66(18)
C8 C9 S3 112.99(16)
C8 C9 S2 114.02(16)
S3 C9 S2 132.82(12)
C7 C6 S1 111.95(15)
C7 C6 S2 114.43(16)
S1 C6 S2 133.62(12)
C17 C16 C15 110.79(18)
C17 C16 C18 111.15(19)
C15 C16 C18 138.00(19)
C9 C8 C10 111.22(18)
C9 C8 C7 111.75(18)
C10 C8 C7 136.98(18)
C14 C15 C16 110.84(19)
C14 C15 C12 111.49(19)
C16 C15 C12 137.46(18)
C19 C18 C16 113.4(2)
C19 C18 H18A 123.3
C16 C18 H18A 123.3
C11 C10 C8 112.41(19)
C11 C10 S4 123.20(17)
C8 C10 S4 124.27(15)
C12 C13 S5 113.28(18)
C12 C13 H13 123.4
S5 C13 H13 123.4
C15 C14 S5 113.04(17)
C15 C14 S6 115.08(17)
S5 C14 S6 131.66(13)
C13 C12 C15 111.80(19)
C13 C12 S4 126.92(18)
C15 C12 S4 121.27(15)
C10 C11 S3 112.99(17)
C10 C11 H11 123.5
S3 C11 H11 123.5
C4 C5 C7 114.45(18)
C4 C5 H5A 122.8
C7 C5 H5A 122.8
C5 C4 S1 110.25(15)
C5 C4 Si1 126.53(16)
S1 C4 Si1 123.10(13)
Si2 C21 H21A 109.5
Si2 C21 H21B 109.5
H21A C21 H21B 109.5
Si2 C21 H21C 109.5
H21A C21 H21C 109.5
H21B C21 H21C 109.5
C18 C19 S7 111.11(17)
C18 C19 Si2 129.28(18)
S7 C19 Si2 119.61(13)
C16 C17 S7 112.60(17)
C16 C17 S6 114.57(17)
S7 C17 S6 132.72(14)
Si2 C22 H22A 109.5
Si2 C22 H22B 109.5
H22A C22 H22B 109.5
Si2 C22 H22C 109.5
H22A C22 H22C 109.5
H22B C22 H22C 109.5
Si1 C3 H3A 109.5
Si1 C3 H3B 109.5
H3A C3 H3B 109.5
Si1 C3 H3C 109.5
H3A C3 H3C 109.5
H3B C3 H3C 109.5
Si1 C2 H2A 109.5
Si1 C2 H2B 109.5
H2A C2 H2B 109.5
Si1 C2 H2C 109.5
H2A C2 H2C 109.5
H2B C2 H2C 109.5
Si2 C20 H20A 109.5
Si2 C20 H20B 109.5
H20A C20 H20B 109.5
Si2 C20 H20C 109.5
H20A C20 H20C 109.5
H20B C20 H20C 109.5
Si1 C1 H1A 109.5
Si1 C1 H1B 109.5
H1A C1 H1B 109.5
Si1 C1 H1C 109.5
H1A C1 H1C 109.5
H1B C1 H1C 109.5

loop_
_geom_bond_atom_site_label_1
_geom_bond_atom_site_label_2
_geom_bond_distance
S2 C9 1.737(2)
S2 C6 1.737(2)
S3 C9 1.718(2)
S3 C11 1.729(2)
S4 C10 1.755(2)
S4 C12 1.760(2)
S1 C6 1.717(2)
S1 C4 1.745(2)
Si1 C4 1.862(2)
Si1 C1 1.853(3)
Si1 C3 1.851(3)
Si1 C2 1.855(3)
S6 C14 1.723(2)
S6 C17 1.733(2)
S7 C17 1.708(3)
S7 C19 1.733(2)
S5 C14 1.714(2)
S5 C13 1.727(3)
Si2 C21 1.853(3)
Si2 C20 1.859(4)
Si2 C22 1.854(3)
Si2 C19 1.875(2)
C7 C6 1.381(3)
C7 C5 1.422(3)
C7 C8 1.428(3)
C9 C8 1.380(3)
C16 C17 1.382(3)
C16 C15 1.435(3)
C16 C18 1.428(3)
C8 C10 1.428(3)
C15 C14 1.377(3)
C15 C12 1.432(3)
C18 C19 1.368(3)
C18 H18A 0.9300
C10 C11 1.355(3)
C13 C12 1.358(3)
C13 H13 0.9300
C11 H11 0.9300
C5 C4 1.359(3)
C5 H5A 0.9300
C21 H21A 0.9600
C21 H21B 0.9600
C21 H21C 0.9600
C22 H22A 0.9600
C22 H22B 0.9600
C22 H22C 0.9600
C3 H3A 0.9600
C3 H3B 0.9600
C3 H3C 0.9600
C2 H2A 0.9600
C2 H2B 0.9600
C2 H2C 0.9600
C20 H20A 0.9600
C20 H20B 0.9600
C20 H20C 0.9600
C1 H1A 0.9600
C1 H1B 0.9600
C1 H1C 0.9600

loop_
_geom_torsion_atom_site_label_1
_geom_torsion_atom_site_label_2
_geom_torsion_atom_site_label_3
_geom_torsion_atom_site_label_4
_geom_torsion
C11 S3 C9 C8 -2.17(16)
C11 S3 C9 S2 -176.97(17)
C6 S2 C9 C8 -0.76(16)
C6 S2 C9 S3 174.00(17)
C5 C7 C6 S1 0.3(2)
C8 C7 C6 S1 179.03(14)
C5 C7 C6 S2 -179.67(14)
C8 C7 C6 S2 -0.9(2)
C4 S1 C6 C7 -0.09(17)
C4 S1 C6 S2 179.83(18)
C9 S2 C6 C7 0.95(16)
C9 S2 C6 S1 -178.97(18)
S3 C9 C8 C10 2.3(2)
S2 C9 C8 C10 178.14(13)
S3 C9 C8 C7 -175.43(14)
S2 C9 C8 C7 0.4(2)
C6 C7 C8 C9 0.3(2)
C5 C7 C8 C9 178.6(2)
C6 C7 C8 C10 -176.6(2)
C5 C7 C8 C10 1.7(4)
C17 C16 C15 C14 -1.2(3)
C18 C16 C15 C14 175.6(2)
C17 C16 C15 C12 -175.2(2)
C18 C16 C15 C12 1.6(5)
C17 C16 C18 C19 1.1(3)
C15 C16 C18 C19 -175.7(2)
C9 C8 C10 C11 -1.2(2)
C7 C8 C10 C11 175.7(2)
C9 C8 C10 S4 -177.21(15)
C7 C8 C10 S4 -0.3(3)
C12 S4 C10 C11 126.36(18)
C12 S4 C10 C8 -58.03(18)
C14 S5 C13 C12 0.1(2)
C16 C15 C14 S5 -173.95(15)
C12 C15 C14 S5 1.7(2)
C16 C15 C14 S6 1.4(2)
C12 C15 C14 S6 177.02(15)
C13 S5 C14 C15 -1.1(2)
C13 S5 C14 S6 -175.4(2)
C17 S6 C14 C15 -0.89(19)
C17 S6 C14 S5 173.3(2)
S5 C13 C12 C15 0.8(3)
S5 C13 C12 S4 179.64(13)
C14 C15 C12 C13 -1.6(3)
C16 C15 C12 C13 172.4(2)
C14 C15 C12 S4 179.51(16)
C16 C15 C12 S4 -6.5(3)
C10 S4 C12 C13 -30.5(2)
C10 S4 C12 C15 148.20(17)
C8 C10 C11 S3 -0.4(2)
S4 C10 C11 S3 175.63(11)
C9 S3 C11 C10 1.47(17)
C6 C7 C5 C4 -0.4(3)
C8 C7 C5 C4 -178.6(2)
C7 C5 C4 S1 0.3(2)
C7 C5 C4 Si1 -175.81(16)
C6 S1 C4 C5 -0.11(17)
C6 S1 C4 Si1 176.15(15)
C1 Si1 C4 C5 -171.0(2)
C3 Si1 C4 C5 -49.3(3)
C2 Si1 C4 C5 70.0(3)
C1 Si1 C4 S1 13.4(2)
C3 Si1 C4 S1 135.1(2)
C2 Si1 C4 S1 -105.63(19)
C16 C18 C19 S7 -1.3(3)
C16 C18 C19 Si2 178.20(17)
C17 S7 C19 C18 0.92(19)
C17 S7 C19 Si2 -178.64(15)
C21 Si2 C19 C18 127.6(2)
C20 Si2 C19 C18 -113.3(3)
C22 Si2 C19 C18 6.6(3)
C21 Si2 C19 S7 -52.94(18)
C20 Si2 C19 S7 66.2(2)
C22 Si2 C19 S7 -173.97(16)
C15 C16 C17 S7 177.31(15)
C18 C16 C17 S7 -0.4(2)
C15 C16 C17 S6 0.6(3)
C18 C16 C17 S6 -177.10(16)
C19 S7 C17 C16 -0.30(19)
C19 S7 C17 S6 175.6(2)
C14 S6 C17 C16 0.14(19)
C14 S6 C17 S7 -175.7(2)
